data_4512290
loop_
_publ_author_name
'Aitipamula, Srinivasulu'
'Chow, Pui Shan'
'Tan, Reginald B. H.'

_publ_section_title
;
 Crystal Engineering of Tegafur Cocrystals: Structural Analysis and
 Physicochemical Properties
;
_journal_issue 12
_journal_name_full 'Crystal Growth &amp; Design'
_journal_page_first 6557
_journal_paper_doi 10.1021/cg501469r
_journal_volume 14
_journal_year 2014
_chemical_formula_sum 'C15 H19 F N6 O6'
_chemical_formula_weight 398.36
_chemical_name_systematic
; 
 ? 
;
_space_group_IT_number 2
_symmetry_cell_setting triclinic
_symmetry_space_group_name_Hall '-P 1'
_symmetry_space_group_name_H-M 'P -1'
_atom_sites_solution_hydrogens geom
_atom_sites_solution_primary direct
_atom_sites_solution_secondary difmap
_audit_creation_method SHELXL-97
_cell_angle_alpha 91.83(3)
_cell_angle_beta 100.87(3)
_cell_angle_gamma 105.30(3)
_cell_formula_units_Z 2
_cell_length_a 8.4887(17)
_cell_length_b 8.6643(17)
_cell_length_c 12.184(2)
_cell_measurement_reflns_used 2393
_cell_measurement_temperature 110(2)
_cell_measurement_theta_max 31.0138
_cell_measurement_theta_min 2.4462
_cell_volume 845.7(3)
_computing_cell_refinement 'CrystalClear (Rigaku Inc., 2007)'
_computing_data_collection 'CrystalClear (Rigaku Inc., 2007)'
_computing_data_reduction 'CrystalClear (Rigaku Inc., 2007)'
_computing_structure_refinement 'SHELXL-97 (Sheldrick, 1997)'
_computing_structure_solution 'SHELXS-97 (Sheldrick, 1990)'
_diffrn_ambient_temperature 110(2)
_diffrn_measured_fraction_theta_full 0.981
_diffrn_measured_fraction_theta_max 0.981
_diffrn_measurement_device_type 'Rigaku Saturn 70 CCD area detector'
_diffrn_measurement_method '\w scans'
_diffrn_radiation_monochromator graphite
_diffrn_radiation_source 'fine-focus sealed tube'
_diffrn_radiation_type MoK\a
_diffrn_radiation_wavelength 0.71073
_diffrn_reflns_av_R_equivalents 0.0298
_diffrn_reflns_av_sigmaI/netI 0.0269
_diffrn_reflns_limit_h_max 11
_diffrn_reflns_limit_h_min -11
_diffrn_reflns_limit_k_max 11
_diffrn_reflns_limit_k_min -11
_diffrn_reflns_limit_l_max 16
_diffrn_reflns_limit_l_min -12
_diffrn_reflns_number 11773
_diffrn_reflns_theta_full 28.28
_diffrn_reflns_theta_max 28.28
_diffrn_reflns_theta_min 2.54
_exptl_absorpt_coefficient_mu 0.130
_exptl_absorpt_correction_T_max 0.9720
_exptl_absorpt_correction_T_min 0.9451
_exptl_absorpt_correction_type multi-scan
_exptl_absorpt_process_details 'R. H. Blessing, Acta Cryst. 1995 A51, 33-38'
_exptl_crystal_colour colorless
_exptl_crystal_density_diffrn 1.564
_exptl_crystal_density_method 'not measured'
_exptl_crystal_description block
_exptl_crystal_F_000 416
_exptl_crystal_size_max 0.44
_exptl_crystal_size_mid 0.33
_exptl_crystal_size_min 0.22
_refine_diff_density_max 0.391
_refine_diff_density_min -0.298
_refine_diff_density_rms 0.066
_refine_ls_extinction_method none
_refine_ls_goodness_of_fit_ref 1.138
_refine_ls_hydrogen_treatment mixed
_refine_ls_matrix_type full
_refine_ls_number_parameters 271
_refine_ls_number_reflns 4131
_refine_ls_number_restraints 0
_refine_ls_restrained_S_all 1.138
_refine_ls_R_factor_all 0.0555
_refine_ls_R_factor_gt 0.0523
_refine_ls_shift/su_max 0.001
_refine_ls_shift/su_mean 0.000
_refine_ls_structure_factor_coef Fsqd
_refine_ls_weighting_details 'calc w=1/[\s^2^(Fo^2^)+(0.0870P)^2^+0.2802P] where P=(Fo^2^+2Fc^2^)/3'
_refine_ls_weighting_scheme calc
_refine_ls_wR_factor_gt 0.1476
_refine_ls_wR_factor_ref 0.1576
_reflns_number_gt 3927
_reflns_number_total 4131
_reflns_threshold_expression >2sigma(I)
_cod_data_source_file cg501469r_si_002.cif
_cod_data_source_block TG-TPhydrate
_cod_depositor_comments
;
The following automatic conversions were performed:

'_symmetry_cell_setting' value 'Triclinic' changed to 'triclinic'
according to
/home/saulius/struct/COD-crude-data--automatic-downloads/rss-feeds/ACS/lib/dictionaries/cif_core.dic
dictionary named 'cif_core.dic' version 2.4.2 from
2011-04-26.

'_exptl_absorpt_correction_type' value 'Multi-scan'
changed to 'multi-scan' according to
/home/saulius/struct/COD-crude-data--automatic-downloads/rss-feeds/ACS/lib/dictionaries/cif_core.dic
dictionary named 'cif_core.dic' version 2.4.2 from 2011-04-26.

Automatic conversion script
Id: cif_fix_values 2935 2014-11-11 08:27:57Z andrius 

 Adding full bibliography for 4512287--4512291.cif.
;
_cod_database_code 4512290

loop_
_symmetry_equiv_pos_as_xyz
'x, y, z'
'-x, -y, -z'

loop_
_atom_site_label
_atom_site_type_symbol
_atom_site_fract_x
_atom_site_fract_y
_atom_site_fract_z
_atom_site_U_iso_or_equiv
_atom_site_adp_type
_atom_site_occupancy
_atom_site_symmetry_multiplicity
_atom_site_calc_flag
_atom_site_refinement_flags
F1 F 1.35117(11) 0.23481(12) 0.39621(8) 0.0345(3) Uani 1 1 d .
O2 O 0.73865(14) -0.05002(14) 0.15892(10) 0.0305(3) Uani 1 1 d .
O3 O 0.80614(15) 0.32444(13) 0.37728(9) 0.0296(3) Uani 1 1 d .
O1 O 1.30032(14) 0.02106(15) 0.21101(10) 0.0339(3) Uani 1 1 d .
N1 N 1.01939(15) -0.01246(15) 0.18636(11) 0.0248(3) Uani 1 1 d .
N2 N 0.90476(15) 0.12349(15) 0.30491(11) 0.0242(3) Uani 1 1 d .
C3 C 1.06284(18) 0.19361(18) 0.36694(12) 0.0252(3) Uani 1 1 d .
H3 H 1.0772 0.2640 0.4317 0.030 Uiso 1 1 calc R
C5 C 0.75620(18) 0.16143(18) 0.33421(13) 0.0264(3) Uani 1 1 d .
H5 H 0.6666 0.1457 0.2653 0.032 Uiso 1 1 calc R
C6 C 0.68805(19) 0.06264(18) 0.42414(14) 0.0294(3) Uani 1 1 d .
H6A H 0.7234 -0.0375 0.4286 0.035 Uiso 1 1 calc R
H6B H 0.5647 0.0350 0.4094 0.035 Uiso 1 1 calc R
C1 C 1.18275(18) 0.05456(18) 0.24095(13) 0.0246(3) Uani 1 1 d .
C2 C 1.19598(18) 0.16366(18) 0.33701(13) 0.0251(3) Uani 1 1 d .
C4 C 0.87900(18) 0.01595(17) 0.21317(12) 0.0243(3) Uani 1 1 d .
C8 C 0.7758(2) 0.33755(19) 0.48897(14) 0.0299(3) Uani 1 1 d .
H8A H 0.6703 0.3666 0.4877 0.036 Uiso 1 1 calc R
H8B H 0.8682 0.4205 0.5373 0.036 Uiso 1 1 calc R
C7 C 0.76473(19) 0.17413(19) 0.53166(14) 0.0300(3) Uani 1 1 d .
H7A H 0.6920 0.1527 0.5873 0.036 Uiso 1 1 calc R
H7B H 0.8764 0.1634 0.5658 0.036 Uiso 1 1 calc R
O5 O 0.16155(13) 0.30422(13) 0.66154(9) 0.0290(3) Uani 1 1 d .
O4 O 0.68242(13) 0.59003(14) 0.84884(10) 0.0315(3) Uani 1 1 d .
N5 N 0.22240(16) 0.68270(16) 0.96274(11) 0.0254(3) Uani 1 1 d .
N3 N 0.41972(15) 0.44584(15) 0.75889(11) 0.0238(3) Uani 1 1 d .
N4 N 0.17434(14) 0.47481(14) 0.81178(10) 0.0221(3) Uani 1 1 d .
N6 N 0.50095(16) 0.75503(16) 0.99323(11) 0.0259(3) Uani 1 1 d .
C10 C 0.24485(17) 0.40270(17) 0.73897(12) 0.0233(3) Uani 1 1 d .
C9 C 0.53013(18) 0.56129(17) 0.84066(12) 0.0233(3) Uani 1 1 d .
C11 C 0.27449(17) 0.59253(17) 0.89105(12) 0.0216(3) Uani 1 1 d .
C12 C 0.44521(17) 0.63447(16) 0.90728(12) 0.0221(3) Uani 1 1 d .
C14 C 0.4936(2) 0.3627(2) 0.68507(15) 0.0348(4) Uani 1 1 d .
H14A H 0.6088 0.4251 0.6871 0.052 Uiso 1 1 calc R
H14B H 0.4288 0.3508 0.6082 0.052 Uiso 1 1 calc R
H14C H 0.4928 0.2563 0.7104 0.052 Uiso 1 1 calc R
C15 C -0.00747(17) 0.44203(19) 0.79233(13) 0.0263(3) Uani 1 1 d .
H15A H -0.0410 0.4585 0.8635 0.039 Uiso 1 1 calc R
H15B H -0.0595 0.3307 0.7609 0.039 Uiso 1 1 calc R
H15C H -0.0436 0.5150 0.7396 0.039 Uiso 1 1 calc R
C13 C 0.36439(19) 0.77921(19) 1.02309(13) 0.0279(3) Uani 1 1 d .
H13 H 0.3683 0.8569 1.0811 0.034 Uiso 1 1 calc R
O6 O 0.05399(15) 0.22458(15) -0.00299(10) 0.0326(3) Uani 1 1 d .
H4 H 0.148(3) 0.280(3) 0.044(2) 0.045(6) Uiso 1 1 d .
H1 H 0.997(3) -0.082(3) 0.119(2) 0.043(6) Uiso 1 1 d .
H9 H -0.030(3) 0.261(3) 0.019(2) 0.054(7) Uiso 1 1 d .
H2 H 0.604(3) 0.813(3) 1.032(2) 0.046(6) Uiso 1 1 d .

loop_
_atom_site_aniso_label
_atom_site_aniso_U_11
_atom_site_aniso_U_22
_atom_site_aniso_U_33
_atom_site_aniso_U_23
_atom_site_aniso_U_13
_atom_site_aniso_U_12
F1 0.0203(4) 0.0422(6) 0.0348(5) -0.0118(4) -0.0010(4) 0.0043(4)
O2 0.0238(5) 0.0349(6) 0.0282(6) -0.0099(4) 0.0003(4) 0.0052(4)
O3 0.0381(6) 0.0250(5) 0.0285(6) -0.0002(4) 0.0107(5) 0.0109(4)
O1 0.0264(6) 0.0419(6) 0.0341(6) -0.0072(5) 0.0061(5) 0.0117(5)
N1 0.0222(6) 0.0271(6) 0.0230(6) -0.0053(5) 0.0033(5) 0.0051(5)
N2 0.0208(6) 0.0269(6) 0.0231(6) -0.0053(5) 0.0024(5) 0.0058(5)
C3 0.0235(7) 0.0251(7) 0.0237(7) -0.0047(5) 0.0017(5) 0.0042(5)
C5 0.0239(7) 0.0282(7) 0.0263(7) -0.0043(6) 0.0017(5) 0.0088(5)
C6 0.0243(7) 0.0264(7) 0.0342(8) -0.0034(6) 0.0063(6) 0.0017(5)
C1 0.0228(6) 0.0260(7) 0.0240(7) -0.0008(5) 0.0036(5) 0.0061(5)
C2 0.0202(6) 0.0260(7) 0.0251(7) -0.0041(5) 0.0005(5) 0.0029(5)
C4 0.0249(7) 0.0246(6) 0.0221(7) -0.0032(5) 0.0037(5) 0.0057(5)
C8 0.0318(7) 0.0289(7) 0.0287(8) -0.0042(6) 0.0095(6) 0.0061(6)
C7 0.0273(7) 0.0325(8) 0.0268(7) 0.0001(6) 0.0051(6) 0.0030(6)
O5 0.0240(5) 0.0302(5) 0.0281(6) -0.0089(4) 0.0008(4) 0.0036(4)
O4 0.0178(5) 0.0379(6) 0.0360(6) -0.0103(5) 0.0025(4) 0.0064(4)
N5 0.0235(6) 0.0295(6) 0.0230(6) -0.0047(5) 0.0039(5) 0.0080(5)
N3 0.0195(6) 0.0258(6) 0.0249(6) -0.0057(5) 0.0038(5) 0.0056(5)
N4 0.0174(5) 0.0250(6) 0.0221(6) -0.0029(5) 0.0029(4) 0.0038(4)
N6 0.0220(6) 0.0273(6) 0.0250(6) -0.0072(5) 0.0009(5) 0.0049(5)
C10 0.0209(6) 0.0250(6) 0.0226(7) -0.0014(5) 0.0027(5) 0.0056(5)
C9 0.0205(6) 0.0253(6) 0.0227(7) -0.0026(5) 0.0021(5) 0.0060(5)
C11 0.0208(6) 0.0223(6) 0.0203(6) -0.0009(5) 0.0029(5) 0.0049(5)
C12 0.0194(6) 0.0233(6) 0.0209(7) -0.0034(5) 0.0004(5) 0.0045(5)
C14 0.0258(7) 0.0399(9) 0.0378(9) -0.0161(7) 0.0073(6) 0.0091(6)
C15 0.0171(6) 0.0308(7) 0.0284(7) -0.0013(6) 0.0024(5) 0.0043(5)
C13 0.0259(7) 0.0301(7) 0.0269(7) -0.0059(6) 0.0035(6) 0.0084(6)
O6 0.0250(5) 0.0387(6) 0.0322(6) -0.0127(5) 0.0019(5) 0.0104(5)

loop_
_atom_type_symbol
_atom_type_description
_atom_type_scat_dispersion_real
_atom_type_scat_dispersion_imag
_atom_type_scat_source
C C 0.0033 0.0016 'International Tables Vol C Tables 4.2.6.8 and 6.1.1.4'
H H 0.0000 0.0000 'International Tables Vol C Tables 4.2.6.8 and 6.1.1.4'
N N 0.0061 0.0033 'International Tables Vol C Tables 4.2.6.8 and 6.1.1.4'
O O 0.0106 0.0060 'International Tables Vol C Tables 4.2.6.8 and 6.1.1.4'
F F 0.0171 0.0103 'International Tables Vol C Tables 4.2.6.8 and 6.1.1.4'

loop_
_geom_angle_atom_site_label_1
_geom_angle_atom_site_label_2
_geom_angle_atom_site_label_3
_geom_angle
C5 O3 C8 110.18(12)
C4 N1 C1 127.27(13)
C4 N1 H1 113.4(14)
C1 N1 H1 119.2(14)
C3 N2 C4 121.10(13)
C3 N2 C5 121.27(12)
C4 N2 C5 117.63(12)
C2 C3 N2 120.69(14)
C2 C3 H3 119.7
N2 C3 H3 119.7
O3 C5 N2 107.29(12)
O3 C5 C6 107.14(12)
N2 C5 C6 113.58(13)
O3 C5 H5 109.6
N2 C5 H5 109.6
C6 C5 H5 109.6
C5 C6 C7 103.37(12)
C5 C6 H6A 111.1
C7 C6 H6A 111.1
C5 C6 H6B 111.1
C7 C6 H6B 111.1
H6A C6 H6B 109.1
O1 C1 N1 122.58(14)
O1 C1 C2 125.13(14)
N1 C1 C2 112.28(13)
C3 C2 F1 120.80(14)
C3 C2 C1 122.53(14)
F1 C2 C1 116.66(13)
O2 C4 N1 122.22(14)
O2 C4 N2 121.70(14)
N1 C4 N2 116.09(13)
O3 C8 C7 105.67(12)
O3 C8 H8A 110.6
C7 C8 H8A 110.6
O3 C8 H8B 110.6
C7 C8 H8B 110.6
H8A C8 H8B 108.7
C8 C7 C6 101.94(13)
C8 C7 H7A 111.4
C6 C7 H7A 111.4
C8 C7 H7B 111.4
C6 C7 H7B 111.4
H7A C7 H7B 109.2
C13 N5 C11 103.76(12)
C9 N3 C10 126.97(12)
C9 N3 C14 116.86(12)
C10 N3 C14 116.17(12)
C11 N4 C10 119.44(12)
C11 N4 C15 120.53(12)
C10 N4 C15 119.37(12)
C13 N6 C12 106.41(13)
C13 N6 H2 119.4(15)
C12 N6 H2 134.2(16)
O5 C10 N4 122.69(13)
O5 C10 N3 120.83(13)
N4 C10 N3 116.48(12)
O4 C9 N3 120.83(14)
O4 C9 C12 127.08(14)
N3 C9 C12 112.09(12)
N5 C11 N4 126.13(13)
N5 C11 C12 111.29(13)
N4 C11 C12 122.59(13)
C11 C12 N6 105.52(13)
C11 C12 C9 122.18(13)
N6 C12 C9 132.27(13)
N3 C14 H14A 109.5
N3 C14 H14B 109.5
H14A C14 H14B 109.5
N3 C14 H14C 109.5
H14A C14 H14C 109.5
H14B C14 H14C 109.5
N4 C15 H15A 109.5
N4 C15 H15B 109.5
H15A C15 H15B 109.5
N4 C15 H15C 109.5
H15A C15 H15C 109.5
H15B C15 H15C 109.5
N5 C13 N6 113.03(14)
N5 C13 H13 123.5
N6 C13 H13 123.5
H4 O6 H9 105(2)

loop_
_geom_bond_atom_site_label_1
_geom_bond_atom_site_label_2
_geom_bond_distance
F1 C2 1.3492(17)
O2 C4 1.2258(18)
O3 C5 1.4151(18)
O3 C8 1.4384(19)
O1 C1 1.2235(19)
N1 C4 1.3726(19)
N1 C1 1.3802(19)
N1 H1 0.96(2)
N2 C3 1.3780(18)
N2 C4 1.3781(19)
N2 C5 1.4856(19)
C3 C2 1.335(2)
C3 H3 0.9500
C5 C6 1.518(2)
C5 H5 1.0000
C6 C7 1.529(2)
C6 H6A 0.9900
C6 H6B 0.9900
C1 C2 1.449(2)
C8 C7 1.510(2)
C8 H8A 0.9900
C8 H8B 0.9900
C7 H7A 0.9900
C7 H7B 0.9900
O5 C10 1.2234(19)
O4 C9 1.2342(18)
N5 C13 1.337(2)
N5 C11 1.3612(18)
N3 C9 1.4004(19)
N3 C10 1.4027(18)
N3 C14 1.4599(19)
N4 C11 1.3659(19)
N4 C10 1.3777(18)
N4 C15 1.4646(17)
N6 C13 1.343(2)
N6 C12 1.3762(19)
N6 H2 0.92(3)
C9 C12 1.418(2)
C11 C12 1.3714(19)
C14 H14A 0.9800
C14 H14B 0.9800
C14 H14C 0.9800
C15 H15A 0.9800
C15 H15B 0.9800
C15 H15C 0.9800
C13 H13 0.9500
O6 H4 0.90(3)
O6 H9 0.93(3)
